data_1507934
loop_
_publ_author_name
'Mills, David P.'
'Moro, Fabrizio'
'McMaster, Jonathan'
'van Slageren, Joris'
'Lewis, William'
'Blake, Alexander J.'
'Liddle, Stephen T.'

_publ_section_title
;
 A delocalized arene-bridged diuranium single-molecule magnet.
;
_journal_issue 6
_journal_name_full 'Nature chemistry'
_journal_page_first 454
_journal_page_last 460
_journal_paper_doi 10.1038/nchem.1028
_journal_volume 3
_journal_year 2011
_chemical_formula_moiety 'C71 H91 Cl1.20 I0.80 N4 P4 Si4 U2, 2.38 C7 H8'
_chemical_formula_sum 'C87.63 H110 Cl1.2 I0.8 N4 P4 Si4 U2'
_chemical_formula_weight 2044.77
_chemical_name_systematic
; 
 ? 
;
_space_group_IT_number 43
_symmetry_cell_setting orthorhombic
_symmetry_space_group_name_Hall 'F 2 -2d'
_symmetry_space_group_name_H-M 'F d d 2'
_atom_sites_solution_hydrogens 'geom, Me from difmap'
_atom_sites_solution_primary direct
_atom_sites_solution_secondary difmap
_audit_creation_method 'enCIFer editing of SHELXL-97 created file'
_cell_angle_alpha 90.00
_cell_angle_beta 90.00
_cell_angle_gamma 90.00
_cell_formula_units_Z 8
_cell_length_a 17.3132(9)
_cell_length_b 27.8758(15)
_cell_length_c 36.903(3)
_cell_measurement_reflns_used 11430
_cell_measurement_temperature 90(2)
_cell_measurement_theta_max 26.83
_cell_measurement_theta_min 2.16
_cell_volume 17810(2)
_computing_cell_refinement 'Bruker SAINT version 6.36A (Bruker, 2000)'
_computing_data_collection 'Bruker SMART version 5.625 (Bruker, 2001)'
_computing_data_reduction 'Bruker SAINT; SHELXTL (Sheldrick, 2008)'
_computing_molecular_graphics 'SHELXTL (Sheldrick, 2008)'
_computing_publication_material 'enCIFer(Allen et al.,2004);PLATON(Spek,2003)'
_computing_structure_refinement 'SHELXL97 (Sheldrick, 2008)'
_computing_structure_solution 'SHELXTL (Sheldrick, 2008)'
_diffrn_ambient_temperature 90(2)
_diffrn_detector_area_resol_mean 8.366
_diffrn_measured_fraction_theta_full 1.000
_diffrn_measured_fraction_theta_max 1.000
_diffrn_measurement_device_type 'Bruker SMART APEX CCD area detector'
_diffrn_measurement_method \w
_diffrn_radiation_monochromator graphite
_diffrn_radiation_source 'normal-focus sealed tube'
_diffrn_radiation_type MoK\a
_diffrn_radiation_wavelength 0.71073
_diffrn_reflns_av_R_equivalents 0.0400
_diffrn_reflns_av_sigmaI/netI 0.0497
_diffrn_reflns_limit_h_max 20
_diffrn_reflns_limit_h_min -20
_diffrn_reflns_limit_k_max 32
_diffrn_reflns_limit_k_min -33
_diffrn_reflns_limit_l_max 43
_diffrn_reflns_limit_l_min -43
_diffrn_reflns_number 31911
_diffrn_reflns_theta_full 25.00
_diffrn_reflns_theta_max 25.00
_diffrn_reflns_theta_min 1.83
_diffrn_standards_decay_% 0
_diffrn_standards_number 0
_exptl_absorpt_coefficient_mu 4.108
_exptl_absorpt_correction_T_max 0.431
_exptl_absorpt_correction_T_min 0.305
_exptl_absorpt_correction_type multi-scan
_exptl_absorpt_process_details 'SADABS 2007/2'
_exptl_crystal_colour 'Dark Blue/Black'
_exptl_crystal_density_diffrn 1.525
_exptl_crystal_description PLATE
_exptl_crystal_F_000 8071
_exptl_crystal_size_max 0.10
_exptl_crystal_size_mid 0.10
_exptl_crystal_size_min 0.06
_platon_squeeze_details
;
;
_refine_diff_density_max 1.894
_refine_diff_density_min -1.530
_refine_diff_density_rms 0.147
_refine_ls_abs_structure_details 'Flack H D (1983), Acta Cryst. A39, 876-881'
_refine_ls_abs_structure_Flack 0.023(8)
_refine_ls_extinction_method none
_refine_ls_goodness_of_fit_ref 1.043
_refine_ls_hydrogen_treatment constr
_refine_ls_matrix_type full
_refine_ls_number_parameters 491
_refine_ls_number_reflns 7791
_refine_ls_number_restraints 761
_refine_ls_restrained_S_all 1.029
_refine_ls_R_factor_all 0.0483
_refine_ls_R_factor_gt 0.0457
_refine_ls_shift/su_max 0.002
_refine_ls_shift/su_mean 0.000
_refine_ls_structure_factor_coef Fsqd
_refine_ls_weighting_details 'calc w=1/[\s^2^(Fo^2^)+(0.0695P)^2^+275.1565P] where P=(Fo^2^+2Fc^2^)/3'
_refine_ls_weighting_scheme calc
_refine_ls_wR_factor_gt 0.1214
_refine_ls_wR_factor_ref 0.1231
_reflns_number_gt 7358
_reflns_number_total 7791
_reflns_threshold_expression I>2\s(I)
_cod_data_source_file nchem.1028-s6.cif
_cod_data_source_block 5
_cod_depositor_comments
;
The following automatic conversions were performed:

'_symmetry_cell_setting' value 'Orthorhombic' changed to
'orthorhombic' according to
/home/saulius/struct/CIF-dictionaries/cif_core.dic dictionary named
'cif_core.dic' version 2.4.1 from 2010-06-29.

Automatic conversion script
Id: cif_fix_values 1891 2012-01-12 08:04:46Z andrius 
;
_cod_original_cell_volume 17810.2(19)
_cod_original_formula_sum 'C87.63 H110 Cl1.20 I0.80 N4 P4 Si4 U2'
_cod_database_code 1507934
_nottingham_internal_coll_name UDPMLP
_nottingham_internal_coll_number 9223
_nottingham_internal_coll_client DPM/STL
_nottingham_internal_coll_type sphere
_nottingham_internal_coll_frame_time '25 s'
_nottingham_internal_coll_frame_width '0.3 degrees'
_nottingham_internal_coll_frame_method \w
_nottingham_internal_coll_user DPM
_nottingham_internal_coll_date 25/03/2010
_nottingham_internal_process_user DPM
_nottingham_internal_process_date 26/03/2010
_nottingham_internal_solution_user WL
_nottingham_internal_solution_date 26/03/2010
_nottingham_internal_refinement_user STL/wl
_nottingham_internal_refinement_date 19/08/2010
_nottingham_internal_validation_user wl
_nottingham_internal_validation_date 19/8/2010
_nottingham_internal_archive_date 19/8/2010

loop_
_symmetry_equiv_pos_as_xyz
'x, y, z'
'-x, -y, z'
'-x+1/4, y+1/4, z+1/4'
'x+1/4, -y+1/4, z+1/4'
'x, y+1/2, z+1/2'
'-x, -y+1/2, z+1/2'
'-x+1/4, y+3/4, z+3/4'
'x+1/4, -y+3/4, z+3/4'
'x+1/2, y, z+1/2'
'-x+1/2, -y, z+1/2'
'-x+3/4, y+1/4, z+3/4'
'x+3/4, -y+1/4, z+3/4'
'x+1/2, y+1/2, z'
'-x+1/2, -y+1/2, z'
'-x+3/4, y+3/4, z+1/4'
'x+3/4, -y+3/4, z+1/4'

loop_
_atom_site_label
_atom_site_type_symbol
_atom_site_fract_x
_atom_site_fract_y
_atom_site_fract_z
_atom_site_U_iso_or_equiv
_atom_site_adp_type
_atom_site_occupancy
_atom_site_symmetry_multiplicity
_atom_site_calc_flag
_atom_site_refinement_flags
_atom_site_disorder_assembly
_atom_site_disorder_group
U1 U 1.010630(19) 0.076549(10) 0.159922(13) 0.03608(12) Uani 1 1 d U . .
Cl1 Cl 1.0563(6) 0.1188(4) 0.2226(3) 0.043(2) Uani 0.612(6) 1 d PU . .
I1 I 1.0864(14) 0.1224(5) 0.2246(6) 0.040(2) Uani 0.19(2) 1 d PU . .
I2 I 1.1075(17) 0.1248(6) 0.2189(5) 0.044(2) Uani 0.20(2) 1 d PU . .
C1 C 0.9600(5) 0.1083(3) 0.0934(2) 0.0312(15) Uani 1 1 d U B .
H1 H 0.9389 0.0826 0.0773 0.037 Uiso 1 1 calc R . .
P1 P 1.05545(14) 0.12420(8) 0.08439(7) 0.0350(5) Uani 1 1 d U . .
P2 P 0.89104(13) 0.14051(7) 0.11661(6) 0.0268(4) Uani 1 1 d U . .
N1 N 1.1030(5) 0.1219(3) 0.1213(2) 0.0461(16) Uani 1 1 d DU A .
N2 N 0.9071(4) 0.1360(2) 0.1594(2) 0.0359(13) Uani 1 1 d U B .
Si1 Si 1.2078(6) 0.1261(4) 0.1222(3) 0.060(2) Uani 0.373(11) 1 d PDU A 1
Si1A Si 1.1902(3) 0.1416(2) 0.13844(16) 0.0546(17) Uani 0.627(11) 1 d PDU A 2
Si2 Si 0.85466(16) 0.15980(9) 0.19570(6) 0.0357(5) Uani 1 1 d U . .
C2 C 1.0877(4) 0.0787(3) 0.0533(2) 0.057(2) Uani 1 1 d GDU B .
C3 C 1.0524(5) 0.0726(3) 0.0198(3) 0.091(3) Uani 1 1 d GDU . .
H3 H 1.0118 0.0934 0.0126 0.109 Uiso 1 1 calc R B .
C4 C 1.0764(6) 0.0359(4) -0.0031(2) 0.105(4) Uani 1 1 d GDU B .
H4 H 1.0523 0.0317 -0.0260 0.126 Uiso 1 1 calc R . .
C5 C 1.1358(6) 0.0054(3) 0.0075(3) 0.094(3) Uani 1 1 d GDU . .
H5 H 1.1522 -0.0196 -0.0082 0.113 Uiso 1 1 calc R B .
C6 C 1.1712(5) 0.0116(3) 0.0410(3) 0.079(3) Uani 1 1 d GDU B .
H6 H 1.2117 -0.0093 0.0482 0.095 Uiso 1 1 calc R . .
C7 C 1.1471(4) 0.0482(3) 0.0639(2) 0.063(2) Uani 1 1 d GDU . .
H7 H 1.1713 0.0524 0.0868 0.076 Uiso 1 1 calc R B .
C8 C 1.0707(9) 0.1806(4) 0.0640(4) 0.049(2) Uani 0.482(6) 1 d PGDU B 1
C9 C 1.0714(9) 0.2206(5) 0.0865(3) 0.049(3) Uani 0.482(6) 1 d PGDU B 1
H9 H 1.0617 0.2171 0.1117 0.059 Uiso 0.482(6) 1 calc PR B 1
C10 C 1.0862(10) 0.2657(4) 0.0721(4) 0.058(3) Uani 0.482(6) 1 d PGDU B 1
H10 H 1.0866 0.2931 0.0875 0.069 Uiso 0.482(6) 1 calc PR B 1
C11 C 1.1004(10) 0.2709(4) 0.0353(4) 0.061(3) Uani 0.482(6) 1 d PGDU B 1
H11 H 1.1105 0.3017 0.0254 0.073 Uiso 0.482(6) 1 calc PR B 1
C12 C 1.0997(10) 0.2309(5) 0.0128(3) 0.060(3) Uani 0.482(6) 1 d PGDU B 1
H12 H 1.1094 0.2344 -0.0124 0.072 Uiso 0.482(6) 1 calc PR B 1
C13 C 1.0849(10) 0.1857(4) 0.0272(4) 0.053(3) Uani 0.482(6) 1 d PGDU B 1
H13 H 1.0845 0.1584 0.0118 0.064 Uiso 0.482(6) 1 calc PR B 1
C8A C 1.0607(8) 0.1822(4) 0.0584(4) 0.049(2) Uani 0.518(6) 1 d PGDU B 2
C9A C 1.0030(7) 0.1922(4) 0.0334(4) 0.051(3) Uani 0.518(6) 1 d PGDU B 2
H9A H 0.9626 0.1697 0.0294 0.061 Uiso 0.518(6) 1 calc PR B 2
C10A C 1.0043(7) 0.2351(5) 0.0142(4) 0.057(3) Uani 0.518(6) 1 d PGDU B 2
H10A H 0.9648 0.2420 -0.0029 0.069 Uiso 0.518(6) 1 calc PR B 2
C11A C 1.0633(8) 0.2680(4) 0.0201(4) 0.058(3) Uani 0.518(6) 1 d PGDU B 2
H11A H 1.0642 0.2974 0.0070 0.070 Uiso 0.518(6) 1 calc PR B 2
C12A C 1.1210(7) 0.2580(4) 0.0452(4) 0.058(3) Uani 0.518(6) 1 d PGDU B 2
H12A H 1.1614 0.2805 0.0492 0.070 Uiso 0.518(6) 1 calc PR B 2
C13A C 1.1197(7) 0.2151(5) 0.0643(4) 0.053(3) Uani 0.518(6) 1 d PGDU B 2
H13A H 1.1592 0.2082 0.0815 0.063 Uiso 0.518(6) 1 calc PR B 2
C14 C 0.8012(5) 0.1122(3) 0.1030(2) 0.0327(16) Uani 1 1 d U B .
C15 C 0.7627(5) 0.0824(3) 0.1281(3) 0.0379(17) Uani 1 1 d U . .
H15 H 0.7834 0.0781 0.1518 0.045 Uiso 1 1 calc R B .
C16 C 0.6956(6) 0.0596(4) 0.1185(3) 0.0456(19) Uani 1 1 d U B .
H16 H 0.6688 0.0406 0.1357 0.055 Uiso 1 1 calc R . .
C17 C 0.6668(6) 0.0641(4) 0.0835(3) 0.049(2) Uani 1 1 d U . .
H17 H 0.6204 0.0483 0.0768 0.058 Uiso 1 1 calc R B .
C18 C 0.7067(6) 0.0920(3) 0.0585(3) 0.0424(18) Uani 1 1 d U B .
H18 H 0.6876 0.0950 0.0345 0.051 Uiso 1 1 calc R . .
C19 C 0.7738(6) 0.1156(3) 0.0683(3) 0.0374(17) Uani 1 1 d U . .
H19 H 0.8010 0.1342 0.0509 0.045 Uiso 1 1 calc R B .
C20 C 0.8826(8) 0.2034(3) 0.0984(3) 0.0318(16) Uani 0.482(6) 1 d PGDU B 1
C21 C 0.8908(8) 0.2095(3) 0.0612(3) 0.036(3) Uani 0.482(6) 1 d PGDU B 1
H21 H 0.8942 0.1822 0.0458 0.043 Uiso 0.482(6) 1 calc PR B 1
C22 C 0.8941(8) 0.2554(4) 0.0466(2) 0.036(3) Uani 0.482(6) 1 d PGDU B 1
H22 H 0.8997 0.2595 0.0212 0.043 Uiso 0.482(6) 1 calc PR B 1
C23 C 0.8892(8) 0.2952(3) 0.0692(3) 0.039(3) Uani 0.482(6) 1 d PGDU B 1
H23 H 0.8914 0.3266 0.0591 0.046 Uiso 0.482(6) 1 calc PR B 1
C24 C 0.8810(8) 0.2891(3) 0.1063(3) 0.038(2) Uani 0.482(6) 1 d PGDU B 1
H24 H 0.8776 0.3163 0.1218 0.045 Uiso 0.482(6) 1 calc PR B 1
C25 C 0.8777(8) 0.2432(4) 0.1210(2) 0.034(2) Uani 0.482(6) 1 d PGDU B 1
H25 H 0.8721 0.2390 0.1464 0.041 Uiso 0.482(6) 1 calc PR B 1
C20A C 0.8907(7) 0.2027(2) 0.1073(3) 0.0318(16) Uani 0.518(6) 1 d PGDU B 2
C21A C 0.8299(6) 0.2252(3) 0.0896(3) 0.036(2) Uani 0.518(6) 1 d PGDU B 2
H21A H 0.7869 0.2070 0.0815 0.043 Uiso 0.518(6) 1 calc PR B 2
C22A C 0.8320(6) 0.2745(3) 0.0837(3) 0.038(2) Uani 0.518(6) 1 d PGDU B 2
H22A H 0.7904 0.2899 0.0715 0.046 Uiso 0.518(6) 1 calc PR B 2
C23A C 0.8949(7) 0.3012(2) 0.0955(3) 0.040(3) Uani 0.518(6) 1 d PGDU B 2
H23A H 0.8963 0.3348 0.0915 0.048 Uiso 0.518(6) 1 calc PR B 2
C24A C 0.9557(6) 0.2787(3) 0.1133(3) 0.035(2) Uani 0.518(6) 1 d PGDU B 2
H24A H 0.9987 0.2969 0.1214 0.042 Uiso 0.518(6) 1 calc PR B 2
C25A C 0.9536(6) 0.2294(3) 0.1192(3) 0.033(2) Uani 0.518(6) 1 d PGDU B 2
H25A H 0.9952 0.2141 0.1313 0.040 Uiso 0.518(6) 1 calc PR B 2
C26 C 1.2503(13) 0.1280(11) 0.0774(6) 0.076(5) Uani 0.373(11) 1 d PDU A 1
H26A H 1.2094 0.1317 0.0593 0.114 Uiso 0.373(11) 1 calc PR A 1
H26B H 1.2785 0.0982 0.0729 0.114 Uiso 0.373(11) 1 calc PR A 1
H26C H 1.2859 0.1552 0.0758 0.114 Uiso 0.373(11) 1 calc PR A 1
C27 C 1.2315(14) 0.1820(8) 0.1475(7) 0.063(4) Uani 0.373(11) 1 d PDU A 1
H27A H 1.1924 0.2065 0.1424 0.094 Uiso 0.373(11) 1 calc PR A 1
H27C H 1.2824 0.1937 0.1399 0.094 Uiso 0.373(11) 1 calc PR A 1
H27B H 1.2323 0.1752 0.1736 0.094 Uiso 0.373(11) 1 calc PR A 1
C28 C 1.2446(12) 0.0740(8) 0.1482(7) 0.062(6) Uani 0.373(11) 1 d PDU A 1
H28B H 1.2797 0.0553 0.1330 0.093 Uiso 0.373(11) 1 calc PR A 1
H28A H 1.2011 0.0538 0.1558 0.093 Uiso 0.373(11) 1 calc PR A 1
H28C H 1.2724 0.0855 0.1697 0.093 Uiso 0.373(11) 1 calc PR A 1
C26A C 1.2565(8) 0.1554(7) 0.0996(5) 0.071(4) Uani 0.627(11) 1 d PDU A 2
H26E H 1.2809 0.1257 0.0911 0.106 Uiso 0.627(11) 1 calc PR A 2
H26F H 1.2964 0.1780 0.1075 0.106 Uiso 0.627(11) 1 calc PR A 2
H26D H 1.2268 0.1697 0.0797 0.106 Uiso 0.627(11) 1 calc PR A 2
C27A C 1.1842(11) 0.1948(5) 0.1675(4) 0.069(4) Uani 0.627(11) 1 d PDU A 2
H27D H 1.1355 0.1942 0.1810 0.104 Uiso 0.627(11) 1 calc PR A 2
H27E H 1.1861 0.2237 0.1524 0.104 Uiso 0.627(11) 1 calc PR A 2
H27F H 1.2276 0.1949 0.1845 0.104 Uiso 0.627(11) 1 calc PR A 2
C28A C 1.2357(9) 0.0912(6) 0.1645(5) 0.065(5) Uani 0.627(11) 1 d PDU A 2
H28D H 1.1974 0.0771 0.1809 0.097 Uiso 0.627(11) 1 calc PR A 2
H28F H 1.2793 0.1036 0.1786 0.097 Uiso 0.627(11) 1 calc PR A 2
H28E H 1.2541 0.0666 0.1476 0.097 Uiso 0.627(11) 1 calc PR A 2
C29 C 0.7561(6) 0.1821(4) 0.1829(3) 0.042(2) Uani 1 1 d U B .
H29B H 0.7590 0.1991 0.1597 0.063 Uiso 1 1 calc R . .
H29C H 0.7372 0.2041 0.2017 0.063 Uiso 1 1 calc R . .
H29A H 0.7207 0.1549 0.1807 0.063 Uiso 1 1 calc R . .
C30 C 0.9073(7) 0.2106(3) 0.2164(3) 0.046(2) Uani 1 1 d U B .
H30C H 0.9599 0.2004 0.2226 0.070 Uiso 1 1 calc R . .
H30B H 0.8804 0.2210 0.2383 0.070 Uiso 1 1 calc R . .
H30A H 0.9097 0.2373 0.1991 0.070 Uiso 1 1 calc R . .
C31 C 0.8401(6) 0.1110(3) 0.2302(2) 0.0367(19) Uani 1 1 d U B .
H31C H 0.8904 0.0984 0.2377 0.055 Uiso 1 1 calc R . .
H31A H 0.8093 0.0851 0.2195 0.055 Uiso 1 1 calc R . .
H31B H 0.8130 0.1241 0.2513 0.055 Uiso 1 1 calc R . .
C32 C 1.0000 0.0000 0.2006(3) 0.046(2) Uani 1 2 d SDU . .
C33 C 1.0708(7) -0.0048(3) 0.1797(3) 0.0418(17) Uani 1 1 d U . .
H33A H 1.1184 -0.0086 0.1922 0.050 Uiso 1 1 calc R . .
C34 C 1.0713(6) -0.0039(3) 0.1405(3) 0.0389(16) Uani 1 1 d U . .
H34A H 1.1184 -0.0059 0.1274 0.047 Uiso 1 1 calc R . .
C35 C 1.0000 0.0000 0.1223(4) 0.035(2) Uani 1 2 d SU . .
H35A H 1.0000 0.0000 0.0965 0.042 Uiso 1 2 calc SR . .
C36 C 1.0000 0.0000 0.2413(3) 0.061(3) Uani 1 2 d SDU . .
H36A H 0.9485 -0.0088 0.2502 0.091 Uiso 0.50 1 calc PR . .
H36B H 1.0135 0.0321 0.2502 0.091 Uiso 0.50 1 calc PR . .
H36C H 1.0380 -0.0233 0.2502 0.091 Uiso 0.50 1 calc PR . .

loop_
_atom_site_aniso_label
_atom_site_aniso_U_11
_atom_site_aniso_U_22
_atom_site_aniso_U_33
_atom_site_aniso_U_23
_atom_site_aniso_U_13
_atom_site_aniso_U_12
U1 0.0558(2) 0.02080(15) 0.03162(17) 0.00380(14) -0.01808(17) -0.00709(13)
Cl1 0.058(5) 0.039(3) 0.033(2) -0.0073(18) -0.012(3) -0.002(3)
I1 0.059(8) 0.025(3) 0.036(4) -0.008(2) -0.007(4) 0.000(5)
I2 0.056(6) 0.035(3) 0.041(4) -0.010(3) -0.009(4) -0.002(4)
C1 0.043(4) 0.019(3) 0.032(3) 0.003(3) -0.003(3) -0.007(3)
P1 0.0371(12) 0.0208(10) 0.0471(13) 0.0068(9) -0.0071(10) -0.0058(9)
P2 0.0385(11) 0.0195(9) 0.0224(10) 0.0008(8) -0.0058(8) -0.0034(8)
N1 0.053(3) 0.035(4) 0.050(3) 0.012(3) -0.018(3) -0.020(3)
N2 0.050(3) 0.034(3) 0.024(3) 0.006(3) -0.008(3) -0.006(2)
Si1 0.060(4) 0.057(5) 0.063(6) 0.018(4) -0.024(4) -0.032(4)
Si1A 0.053(3) 0.073(4) 0.038(3) 0.003(3) -0.007(2) -0.036(3)
Si2 0.0589(16) 0.0227(11) 0.0257(12) 0.0002(9) -0.0079(11) -0.0025(10)
C2 0.046(5) 0.043(4) 0.082(5) -0.018(4) 0.000(4) 0.007(4)
C3 0.082(6) 0.083(6) 0.108(7) -0.049(5) -0.030(5) 0.033(5)
C4 0.094(7) 0.100(7) 0.123(7) -0.060(6) -0.026(6) 0.032(6)
C5 0.075(6) 0.077(6) 0.130(8) -0.043(6) 0.006(6) 0.026(5)
C6 0.067(6) 0.060(6) 0.110(7) 0.003(5) 0.027(5) 0.026(5)
C7 0.054(5) 0.053(5) 0.082(6) 0.013(4) 0.027(4) 0.015(4)
C8 0.053(5) 0.029(4) 0.065(5) 0.020(4) 0.009(5) -0.003(4)
C9 0.051(6) 0.026(4) 0.070(6) 0.016(4) 0.005(5) -0.005(5)
C10 0.061(6) 0.031(5) 0.081(6) 0.017(5) 0.005(6) -0.004(5)
C11 0.067(7) 0.035(5) 0.080(7) 0.025(5) 0.003(6) -0.006(6)
C12 0.069(6) 0.039(5) 0.072(6) 0.025(4) 0.008(5) -0.003(5)
C13 0.060(6) 0.034(5) 0.066(6) 0.023(4) 0.011(5) -0.001(5)
C8A 0.053(5) 0.031(4) 0.064(6) 0.019(4) 0.007(4) -0.004(4)
C9A 0.055(6) 0.033(5) 0.063(6) 0.019(5) 0.003(5) 0.002(5)
C10A 0.065(6) 0.041(6) 0.066(7) 0.021(5) 0.001(6) -0.001(5)
C11A 0.067(7) 0.035(5) 0.072(7) 0.025(5) 0.003(5) -0.003(5)
C12A 0.066(6) 0.033(5) 0.075(6) 0.023(5) 0.002(5) -0.005(5)
C13A 0.059(5) 0.029(4) 0.070(6) 0.018(4) 0.001(5) -0.006(4)
C14 0.040(4) 0.029(4) 0.029(4) -0.009(3) -0.005(3) 0.002(3)
C15 0.041(4) 0.035(4) 0.037(4) -0.007(3) -0.003(3) -0.003(3)
C16 0.044(4) 0.038(4) 0.055(4) -0.014(4) 0.001(4) -0.003(3)
C17 0.042(4) 0.043(4) 0.060(5) -0.018(4) -0.011(4) 0.002(4)
C18 0.058(5) 0.023(4) 0.046(4) -0.011(3) -0.023(4) 0.010(3)
C19 0.054(4) 0.024(4) 0.034(4) -0.004(3) -0.012(3) 0.007(3)
C20 0.043(4) 0.023(3) 0.029(4) 0.004(3) -0.005(3) 0.001(3)
C21 0.049(6) 0.029(5) 0.031(5) 0.009(4) -0.006(5) -0.003(5)
C22 0.050(7) 0.028(6) 0.029(6) 0.008(4) -0.005(6) -0.002(6)
C23 0.050(5) 0.026(5) 0.039(5) 0.007(4) -0.003(5) -0.001(5)
C24 0.051(5) 0.025(4) 0.037(5) 0.006(4) 0.000(5) 0.000(4)
C25 0.047(5) 0.023(4) 0.033(4) 0.004(3) 0.000(4) 0.001(4)
C20A 0.043(4) 0.023(3) 0.029(4) 0.004(3) -0.005(3) 0.001(3)
C21A 0.049(5) 0.025(4) 0.032(5) 0.005(4) -0.002(4) 0.003(4)
C22A 0.053(5) 0.025(4) 0.037(5) 0.006(4) 0.000(5) 0.002(4)
C23A 0.054(5) 0.026(5) 0.039(6) 0.003(5) 0.000(5) 0.002(4)
C24A 0.050(5) 0.023(4) 0.031(5) -0.003(4) -0.001(4) -0.002(4)
C25A 0.050(5) 0.022(4) 0.028(5) 0.001(4) -0.009(4) 0.000(4)
C26 0.069(9) 0.089(12) 0.070(9) 0.018(8) -0.007(8) -0.037(10)
C27 0.062(8) 0.072(7) 0.055(8) 0.016(6) -0.015(7) -0.049(7)
C28 0.049(9) 0.083(10) 0.055(13) 0.013(10) -0.021(11) -0.011(9)
C26A 0.058(7) 0.088(9) 0.067(7) 0.018(6) -0.006(6) -0.036(7)
C27A 0.078(9) 0.071(7) 0.058(9) 0.005(6) -0.018(6) -0.053(7)
C28A 0.048(7) 0.098(10) 0.047(11) 0.009(8) -0.013(9) -0.010(8)
C29 0.058(5) 0.036(5) 0.032(5) -0.001(4) 0.000(4) -0.002(4)
C30 0.080(7) 0.020(4) 0.039(5) -0.002(3) -0.016(5) 0.004(4)
C31 0.050(5) 0.036(4) 0.023(4) -0.003(3) 0.001(4) 0.003(4)
C32 0.086(6) 0.021(4) 0.030(4) 0.000 0.000 0.005(4)
C33 0.059(5) 0.024(3) 0.042(4) -0.008(3) -0.016(3) 0.000(3)
C34 0.052(4) 0.023(3) 0.042(4) -0.003(3) 0.000(3) -0.007(3)
C35 0.056(6) 0.024(4) 0.026(4) 0.000 0.000 -0.015(4)
C36 0.123(9) 0.030(6) 0.029(5) 0.000 0.000 0.006(6)

loop_
_atom_type_symbol
_atom_type_description
_atom_type_scat_dispersion_real
_atom_type_scat_dispersion_imag
_atom_type_scat_source
C C 0.0033 0.0016 'International Tables Vol C Tables 4.2.6.8 and 6.1.1.4'
H H 0.0000 0.0000 'International Tables Vol C Tables 4.2.6.8 and 6.1.1.4'
N N 0.0061 0.0033 'International Tables Vol C Tables 4.2.6.8 and 6.1.1.4'
Si Si 0.0817 0.0704 'International Tables Vol C Tables 4.2.6.8 and 6.1.1.4'
P P 0.1023 0.0942 'International Tables Vol C Tables 4.2.6.8 and 6.1.1.4'
I I -0.4742 1.8119 'International Tables Vol C Tables 4.2.6.8 and 6.1.1.4'
U U -9.6767 9.6646 'International Tables Vol C Tables 4.2.6.8 and 6.1.1.4'
Cl Cl 0.1484 0.1585 'International Tables Vol C Tables 4.2.6.8 and 6.1.1.4'

loop_
_geom_angle_atom_site_label_1
_geom_angle_atom_site_label_2
_geom_angle_atom_site_label_3
_geom_angle
_geom_angle_site_symmetry_1
_geom_angle_site_symmetry_3
N2 U1 N1 97.0(3) . .
N2 U1 C35 120.65(19) . .
N1 U1 C35 99.2(3) . .
N2 U1 C33 97.4(3) . 2_755
N1 U1 C33 156.5(3) . 2_755
C35 U1 C33 57.4(3) . 2_755
N2 U1 C34 97.3(3) . 2_755
N1 U1 C34 126.5(3) . 2_755
C35 U1 C34 31.9(3) . 2_755
C33 U1 C34 32.8(3) 2_755 2_755
N2 U1 C34 152.5(3) . .
N1 U1 C34 91.2(3) . .
C35 U1 C34 31.9(3) . .
C33 U1 C34 67.9(3) 2_755 .
C34 U1 C34 57.5(4) 2_755 .
N2 U1 C33 152.7(3) . .
N1 U1 C33 110.3(3) . .
C35 U1 C33 56.8(3) . .
C33 U1 C33 57.2(5) 2_755 .
C34 U1 C33 67.2(3) 2_755 .
C34 U1 C33 32.5(3) . .
N2 U1 C32 120.45(19) . .
N1 U1 C32 142.1(2) . .
C35 U1 C32 68.0(3) . .
C33 U1 C32 32.7(3) 2_755 .
C34 U1 C32 58.6(3) 2_755 .
C34 U1 C32 58.6(3) . .
C33 U1 C32 32.4(3) . .
N2 U1 Cl1 85.8(3) . .
N1 U1 Cl1 94.6(3) . .
C35 U1 Cl1 148.0(3) . .
C33 U1 Cl1 104.9(4) 2_755 .
C34 U1 Cl1 137.7(4) 2_755 .
C34 U1 Cl1 119.7(3) . .
C33 U1 Cl1 91.3(3) . .
C32 U1 Cl1 83.4(3) . .
N2 U1 C1 62.6(3) . .
N1 U1 C1 62.0(2) . .
C35 U1 C1 76.2(3) . .
C33 U1 C1 109.4(3) 2_755 .
C34 U1 C1 80.2(3) 2_755 .
C34 U1 C1 99.3(3) . .
C33 U1 C1 131.2(3) . .
C32 U1 C1 138.8(3) . .
Cl1 U1 C1 135.5(3) . .
N2 U1 I1 92.2(4) . .
N1 U1 I1 87.6(6) . .
C35 U1 I1 144.9(3) . .
C33 U1 I1 110.2(5) 2_755 .
C34 U1 I1 142.6(5) 2_755 .
C34 U1 I1 114.4(4) . .
C33 U1 I1 88.4(4) . .
C32 U1 I1 85.5(4) . .
Cl1 U1 I1 9.0(7) . .
C1 U1 I1 135.2(4) . .
N2 U1 I2 96.3(4) . .
N1 U1 I2 80.3(6) . .
C35 U1 I2 142.6(4) . .
C33 U1 I2 116.3(5) 2_755 .
C34 U1 I2 147.8(5) 2_755 .
C34 U1 I2 110.9(5) . .
C33 U1 I2 87.9(4) . .
C32 U1 I2 89.3(4) . .
Cl1 U1 I2 16.9(8) . .
C1 U1 I2 131.9(4) . .
I1 U1 I2 8.0(3) . .
I1 Cl1 I2 17(3) . .
I1 Cl1 U1 119(3) . .
I2 Cl1 U1 103.5(14) . .
Cl1 I1 U1 52(3) . .
Cl1 I2 U1 59.7(9) . .
P2 C1 P1 128.4(5) . .
P2 C1 U1 86.8(3) . .
P1 C1 U1 87.1(3) . .
P2 C1 H1 114.5 . .
P1 C1 H1 114.5 . .
U1 C1 H1 114.5 . .
N1 P1 C1 108.5(4) . .
N1 P1 C8 108.8(6) . .
C1 P1 C8 116.7(6) . .
N1 P1 C2 110.9(4) . .
C1 P1 C2 103.7(4) . .
C8 P1 C2 108.1(6) . .
N1 P1 C8A 116.4(5) . .
C1 P1 C8A 111.2(5) . .
C8 P1 C8A 7.7(7) . .
C2 P1 C8A 105.4(6) . .
N2 P2 C1 109.1(4) . .
N2 P2 C20A 105.6(4) . .
C1 P2 C20A 114.6(5) . .
N2 P2 C14 112.7(4) . .
C1 P2 C14 103.3(4) . .
C20A P2 C14 111.8(4) . .
N2 P2 C20 115.9(4) . .
C1 P2 C20 111.2(5) . .
C20A P2 C20 10.7(5) . .
C14 P2 C20 103.9(5) . .
P1 N1 Si1A 138.9(5) . .
P1 N1 Si1 121.9(6) . .
Si1A N1 Si1 25.9(4) . .
P1 N1 U1 100.2(4) . .
Si1A N1 U1 120.9(4) . .
Si1 N1 U1 131.6(5) . .
P2 N2 Si2 129.2(4) . .
P2 N2 U1 100.9(4) . .
Si2 N2 U1 129.2(4) . .
C26 Si1 N1 113.0(8) . .
C26 Si1 C28 110.9(9) . .
N1 Si1 C28 107.6(8) . .
C26 Si1 C27 110.1(8) . .
N1 Si1 C27 106.4(9) . .
C28 Si1 C27 108.6(8) . .
N1 Si1A C27A 114.9(6) . .
N1 Si1A C28A 108.6(6) . .
C27A Si1A C28A 109.3(7) . .
N1 Si1A C26A 108.6(6) . .
C27A Si1A C26A 108.4(7) . .
C28A Si1A C26A 106.8(7) . .
N2 Si2 C30 110.5(4) . .
N2 Si2 C29 113.9(4) . .
C30 Si2 C29 107.3(5) . .
N2 Si2 C31 108.3(4) . .
C30 Si2 C31 109.9(4) . .
C29 Si2 C31 106.7(5) . .
C3 C2 C7 120.0 . .
C3 C2 P1 121.1(4) . .
C7 C2 P1 118.8(4) . .
C2 C3 C4 120.0 . .
C2 C3 H3 120.0 . .
C4 C3 H3 120.0 . .
C3 C4 C5 120.0 . .
C3 C4 H4 120.0 . .
C5 C4 H4 120.0 . .
C6 C5 C4 120.0 . .
C6 C5 H5 120.0 . .
C4 C5 H5 120.0 . .
C5 C6 C7 120.0 . .
C5 C6 H6 120.0 . .
C7 C6 H6 120.0 . .
C6 C7 C2 120.0 . .
C6 C7 H7 120.0 . .
C2 C7 H7 120.0 . .
C9 C8 C13 120.0 . .
C9 C8 P1 117.5(8) . .
C13 C8 P1 122.4(8) . .
C10 C9 C8 120.0 . .
C10 C9 H9 120.0 . .
C8 C9 H9 120.0 . .
C9 C10 C11 120.0 . .
C9 C10 H10 120.0 . .
C11 C10 H10 120.0 . .
C10 C11 C12 120.0 . .
C10 C11 H11 120.0 . .
C12 C11 H11 120.0 . .
C13 C12 C11 120.0 . .
C13 C12 H12 120.0 . .
C11 C12 H12 120.0 . .
C12 C13 C8 120.0 . .
C12 C13 H13 120.0 . .
C8 C13 H13 120.0 . .
C9A C8A C13A 120.0 . .
C9A C8A P1 118.5(7) . .
C13A C8A P1 121.5(7) . .
C8A C9A C10A 120.0 . .
C8A C9A H9A 120.0 . .
C10A C9A H9A 120.0 . .
C9A C10A C11A 120.0 . .
C9A C10A H10A 120.0 . .
C11A C10A H10A 120.0 . .
C12A C11A C10A 120.0 . .
C12A C11A H11A 120.0 . .
C10A C11A H11A 120.0 . .
C11A C12A C13A 120.0 . .
C11A C12A H12A 120.0 . .
C13A C12A H12A 120.0 . .
C12A C13A C8A 120.0 . .
C12A C13A H13A 120.0 . .
C8A C13A H13A 120.0 . .
C19 C14 C15 119.5(8) . .
C19 C14 P2 121.6(7) . .
C15 C14 P2 118.6(7) . .
C16 C15 C14 120.1(9) . .
C16 C15 H15 119.9 . .
C14 C15 H15 119.9 . .
C15 C16 C17 120.2(10) . .
C15 C16 H16 119.9 . .
C17 C16 H16 119.9 . .
C16 C17 C18 119.3(9) . .
C16 C17 H17 120.4 . .
C18 C17 H17 120.4 . .
C19 C18 C17 120.7(9) . .
C19 C18 H18 119.7 . .
C17 C18 H18 119.7 . .
C14 C19 C18 120.1(9) . .
C14 C19 H19 119.9 . .
C18 C19 H19 119.9 . .
C21 C20 C25 120.0 . .
C21 C20 P2 117.2(6) . .
C25 C20 P2 122.3(6) . .
C20 C21 C22 120.0 . .
C20 C21 H21 120.0 . .
C22 C21 H21 120.0 . .
C21 C22 C23 120.0 . .
C21 C22 H22 120.0 . .
C23 C22 H22 120.0 . .
C24 C23 C22 120.0 . .
C24 C23 H23 120.0 . .
C22 C23 H23 120.0 . .
C23 C24 C25 120.0 . .
C23 C24 H24 120.0 . .
C25 C24 H24 120.0 . .
C24 C25 C20 120.0 . .
C24 C25 H25 120.0 . .
C20 C25 H25 120.0 . .
C21A C20A C25A 120.0 . .
C21A C20A P2 122.5(6) . .
C25A C20A P2 117.5(6) . .
C20A C21A C22A 120.0 . .
C20A C21A H21A 120.0 . .
C22A C21A H21A 120.0 . .
C23A C22A C21A 120.0 . .
C23A C22A H22A 120.0 . .
C21A C22A H22A 120.0 . .
C22A C23A C24A 120.0 . .
C22A C23A H23A 120.0 . .
C24A C23A H23A 120.0 . .
C25A C24A C23A 120.0 . .
C25A C24A H24A 120.0 . .
C23A C24A H24A 120.0 . .
C24A C25A C20A 120.0 . .
C24A C25A H25A 120.0 . .
C20A C25A H25A 120.0 . .
Si1 C26 H26A 109.5 . .
Si1 C26 H26B 109.5 . .
H26A C26 H26B 109.5 . .
Si1 C26 H26C 109.5 . .
H26A C26 H26C 109.5 . .
H26B C26 H26C 109.5 . .
Si1 C27 H27A 109.5 . .
Si1 C27 H27C 109.5 . .
H27A C27 H27C 109.5 . .
Si1 C27 H27B 109.5 . .
H27A C27 H27B 109.5 . .
H27C C27 H27B 109.5 . .
Si1 C28 H28B 109.5 . .
Si1 C28 H28A 109.5 . .
H28B C28 H28A 109.5 . .
Si1 C28 H28C 109.5 . .
H28B C28 H28C 109.5 . .
H28A C28 H28C 109.5 . .
Si1A C26A H26E 109.5 . .
Si1A C26A H26F 109.5 . .
H26E C26A H26F 109.5 . .
Si1A C26A H26D 109.5 . .
H26E C26A H26D 109.5 . .
H26F C26A H26D 109.5 . .
Si1A C27A H27D 109.5 . .
Si1A C27A H27E 109.5 . .
H27D C27A H27E 109.5 . .
Si1A C27A H27F 109.5 . .
H27D C27A H27F 109.5 . .
H27E C27A H27F 109.5 . .
Si1A C28A H28D 109.5 . .
Si1A C28A H28F 109.5 . .
H28D C28A H28F 109.5 . .
Si1A C28A H28E 109.5 . .
H28D C28A H28E 109.5 . .
H28F C28A H28E 109.5 . .
Si2 C29 H29B 109.5 . .
Si2 C29 H29C 109.5 . .
H29B C29 H29C 109.5 . .
Si2 C29 H29A 109.5 . .
H29B C29 H29A 109.5 . .
H29C C29 H29A 109.5 . .
Si2 C30 H30C 109.5 . .
Si2 C30 H30B 109.5 . .
H30C C30 H30B 109.5 . .
Si2 C30 H30A 109.5 . .
H30C C30 H30A 109.5 . .
H30B C30 H30A 109.5 . .
Si2 C31 H31C 109.5 . .
Si2 C31 H31A 109.5 . .
H31C C31 H31A 109.5 . .
Si2 C31 H31B 109.5 . .
H31C C31 H31B 109.5 . .
H31A C31 H31B 109.5 . .
C33 C32 C33 115.9(12) . 2_755
C33 C32 C36 122.0(6) . .
C33 C32 C36 122.0(6) 2_755 .
C33 C32 U1 71.3(5) . 2_755
C33 C32 U1 73.2(5) 2_755 2_755
C36 C32 U1 125.1(2) . 2_755
C33 C32 U1 73.2(5) . .
C33 C32 U1 71.3(5) 2_755 .
C36 C32 U1 125.1(2) . .
U1 C32 U1 109.9(4) 2_755 .
C34 C33 C32 122.2(10) . .
C34 C33 U1 74.3(6) . 2_755
C32 C33 U1 76.0(5) . 2_755
C34 C33 U1 72.9(6) . .
C32 C33 U1 74.4(4) . .
U1 C33 U1 112.4(4) 2_755 .
C34 C33 H33A 118.9 . .
C32 C33 H33A 118.9 . .
U1 C33 H33A 122.0 2_755 .
U1 C33 H33A 125.6 . .
C35 C34 C33 118.3(11) . .
C35 C34 U1 73.2(4) . 2_755
C33 C34 U1 72.9(6) . 2_755
C35 C34 U1 73.1(5) . .
C33 C34 U1 74.6(6) . .
U1 C34 U1 112.5(4) 2_755 .
C35 C34 H34A 120.9 . .
C33 C34 H34A 120.9 . .
U1 C34 H34A 124.7 2_755 .
U1 C34 H34A 122.8 . .
C34 C35 C34 123.0(13) . 2_755
C34 C35 U1 74.9(5) . 2_755
C34 C35 U1 75.0(5) 2_755 2_755
C34 C35 U1 75.0(5) . .
C34 C35 U1 74.9(5) 2_755 .
U1 C35 U1 114.1(5) 2_755 .
C34 C35 H35A 118.5 . .
C34 C35 H35A 118.5 2_755 .
U1 C35 H35A 123.0 2_755 .
U1 C35 H35A 123.0 . .
C32 C36 H36A 109.5 . .
C32 C36 H36B 109.5 . .
H36A C36 H36B 109.5 . .
C32 C36 H36C 109.5 . .
H36A C36 H36C 109.5 . .
H36B C36 H36C 109.5 . .

loop_
_geom_bond_atom_site_label_1
_geom_bond_atom_site_label_2
_geom_bond_distance
_geom_bond_site_symmetry_2
U1 N2 2.440(7) .
U1 N1 2.489(8) .
U1 C35 2.553(7) .
U1 C33 2.555(9) 2_755
U1 C34 2.574(9) 2_755
U1 C34 2.578(9) .
U1 C33 2.600(9) .
U1 C32 2.616(7) .
U1 Cl1 2.715(8) .
U1 C1 2.753(9) .
U1 I1 3.009(15) .
U1 I2 3.059(16) .
Cl1 I1 0.54(2) .
Cl1 I2 0.91(4) .
C1 P2 1.722(9) .
C1 P1 1.742(9) .
C1 H1 1.0000 .
P1 N1 1.593(8) .
P1 C8 1.761(9) .
P1 C2 1.799(6) .
P1 C8A 1.881(8) .
P2 N2 1.607(8) .
P2 C20A 1.768(7) .
P2 C14 1.816(9) .
P2 C20 1.882(7) .
N1 Si1A 1.726(9) .
N1 Si1 1.818(12) .
N2 Si2 1.751(8) .
Si1 C26 1.809(15) .
Si1 C28 1.854(15) .
Si1 C27 1.864(15) .
Si1A C27A 1.833(13) .
Si1A C28A 1.875(13) .
Si1A C26A 1.878(13) .
Si2 C30 1.848(10) .
Si2 C29 1.876(10) .
Si2 C31 1.879(9) .
C2 C3 1.3900 .
C2 C7 1.3900 .
C3 C4 1.3900 .
C3 H3 0.9500 .
C4 C5 1.3900 .
C4 H4 0.9500 .
C5 C6 1.3900 .
C5 H5 0.9500 .
C6 C7 1.3900 .
C6 H6 0.9500 .
C7 H7 0.9500 .
C8 C9 1.3900 .
C8 C13 1.3900 .
C9 C10 1.3900 .
C9 H9 0.9500 .
C10 C11 1.3900 .
C10 H10 0.9500 .
C11 C12 1.3900 .
C11 H11 0.9500 .
C12 C13 1.3900 .
C12 H12 0.9500 .
C13 H13 0.9500 .
C8A C9A 1.3900 .
C8A C13A 1.3900 .
C9A C10A 1.3900 .
C9A H9A 0.9500 .
C10A C11A 1.3900 .
C10A H10A 0.9500 .
C11A C12A 1.3900 .
C11A H11A 0.9500 .
C12A C13A 1.3900 .
C12A H12A 0.9500 .
C13A H13A 0.9500 .
C14 C19 1.370(12) .
C14 C15 1.411(13) .
C15 C16 1.371(14) .
C15 H15 0.9500 .
C16 C17 1.389(15) .
C16 H16 0.9500 .
C17 C18 1.390(16) .
C17 H17 0.9500 .
C18 C19 1.382(14) .
C18 H18 0.9500 .
C19 H19 0.9500 .
C20 C21 1.3900 .
C20 C25 1.3900 .
C21 C22 1.3900 .
C21 H21 0.9500 .
C22 C23 1.3900 .
C22 H22 0.9500 .
C23 C24 1.3900 .
C23 H23 0.9500 .
C24 C25 1.3900 .
C24 H24 0.9500 .
C25 H25 0.9500 .
C20A C21A 1.3900 .
C20A C25A 1.3900 .
C21A C22A 1.3900 .
C21A H21A 0.9500 .
C22A C23A 1.3900 .
C22A H22A 0.9500 .
C23A C24A 1.3900 .
C23A H23A 0.9500 .
C24A C25A 1.3900 .
C24A H24A 0.9500 .
C25A H25A 0.9500 .
C26 H26A 0.9800 .
C26 H26B 0.9800 .
C26 H26C 0.9800 .
C27 H27A 0.9800 .
C27 H27C 0.9800 .
C27 H27B 0.9800 .
C28 H28B 0.9800 .
C28 H28A 0.9800 .
C28 H28C 0.9800 .
C26A H26E 0.9800 .
C26A H26F 0.9800 .
C26A H26D 0.9800 .
C27A H27D 0.9800 .
C27A H27E 0.9800 .
C27A H27F 0.9800 .
C28A H28D 0.9800 .
C28A H28F 0.9800 .
C28A H28E 0.9800 .
C29 H29B 0.9800 .
C29 H29C 0.9800 .
C29 H29A 0.9800 .
C30 H30C 0.9800 .
C30 H30B 0.9800 .
C30 H30A 0.9800 .
C31 H31C 0.9800 .
C31 H31A 0.9800 .
C31 H31B 0.9800 .
C32 C33 1.455(14) .
C32 C33 1.455(14) 2_755
C32 C36 1.501(9) .
C32 U1 2.616(7) 2_755
C33 C34 1.448(12) .
C33 U1 2.554(9) 2_755
C33 H33A 0.9500 .
C34 C35 1.410(13) .
C34 U1 2.574(9) 2_755
C34 H34A 0.9500 .
C35 C34 1.410(13) 2_755
C35 U1 2.553(7) 2_755
C35 H35A 0.9500 .
C36 H36A 0.9800 .
C36 H36B 0.9800 .
C36 H36C 0.9800 .

loop_
_platon_squeeze_void_nr
_platon_squeeze_void_average_x
_platon_squeeze_void_average_y
_platon_squeeze_void_average_z
_platon_squeeze_void_volume
_platon_squeeze_void_count_electrons
_platon_squeeze_void_content
1 0.508 -0.005 0.052 4267 937 '19(C7 H8)'
